data_2018330
loop_
_publ_author_name
'Pratt, Jamal'
'Hutchinson, Janna'
'Klein Stevens, Cheryl L.'

_publ_section_title
;
 Sulfapyridine (polymorph III), sulfapyridine dioxane solvate,
 sulfapyridine tetrahydrofuran solvate and sulfapyridine piperidine
 solvate, all at 173K
;
_journal_coeditor_code QS3006
_journal_issue 12
_journal_name_full 'Acta Crystallographica Section C'
_journal_page_first o487
_journal_page_last o491
_journal_paper_doi 10.1107/S0108270111041825
_journal_volume 67
_journal_year 2011
_chemical_formula_iupac 'C11 H11 N3 O2 S, C4 H8 O2'
_chemical_formula_moiety 'C11 H11 N3 O2 S, C4 H8 O2'
_chemical_formula_sum 'C15 H19 N3 O4 S'
_chemical_formula_weight 337.39
_chemical_name_common 'sulfapyridine dioxane solvate'
_chemical_name_systematic
;
4-amino-<i>N</i>-(1,2-dihydropyridin-2-ylidene)benzenesulfonamide 1,3-dioxane
monosolvate
;
_space_group_IT_number 14
_symmetry_cell_setting monoclinic
_symmetry_space_group_name_Hall '-P 2ybc'
_symmetry_space_group_name_H-M 'P 1 21/c 1'
_atom_sites_solution_hydrogens geom
_atom_sites_solution_primary direct
_atom_sites_solution_secondary difmap
_audit_creation_method SHELXL-97
_cell_angle_alpha 90.00
_cell_angle_beta 100.720(3)
_cell_angle_gamma 90.00
_cell_formula_units_Z 4
_cell_length_a 9.0258(10)
_cell_length_b 9.9264(12)
_cell_length_c 17.988(2)
_cell_measurement_reflns_used 6136
_cell_measurement_temperature 173(2)
_cell_measurement_theta_max 25.009
_cell_measurement_theta_min 2.297
_cell_volume 1583.5(3)
_computing_cell_refinement 'SAINT (Bruker, 2008)'
_computing_data_collection 'APEX2 (Bruker, 2008)'
_computing_data_reduction 'SAINT (Bruker, 2008)'
_computing_molecular_graphics 'PLATON (Spek, 2009)'
_computing_publication_material 'SHELXTL (Sheldrick, 2008)'
_computing_structure_refinement 'SHELXL97 (Sheldrick, 2008)'
_computing_structure_solution 'SHELXS97 (Sheldrick, 2008)'
_diffrn_ambient_temperature 173(2)
_diffrn_measured_fraction_theta_full 1.000
_diffrn_measured_fraction_theta_max 1.000
_diffrn_measurement_device_type 'Bruker SMART X2S'
_diffrn_measurement_method '\f and \w'
_diffrn_radiation_monochromator 'doubly curved silicon crystal'
_diffrn_radiation_source 'microfocus sealed tube'
_diffrn_radiation_type MoK\a
_diffrn_radiation_wavelength 0.71073
_diffrn_reflns_av_R_equivalents 0.0281
_diffrn_reflns_av_sigmaI/netI 0.0200
_diffrn_reflns_limit_h_max 10
_diffrn_reflns_limit_h_min -10
_diffrn_reflns_limit_k_max 11
_diffrn_reflns_limit_k_min -11
_diffrn_reflns_limit_l_max 21
_diffrn_reflns_limit_l_min -21
_diffrn_reflns_number 13599
_diffrn_reflns_theta_full 24.99
_diffrn_reflns_theta_max 24.99
_diffrn_reflns_theta_min 2.30
_exptl_absorpt_coefficient_mu 0.229
_exptl_absorpt_correction_T_max 0.9181
_exptl_absorpt_correction_T_min 0.8472
_exptl_absorpt_correction_type empirical
_exptl_absorpt_process_details '(SADABS; Sheldrick, 2004)'
_exptl_crystal_colour colourless
_exptl_crystal_density_diffrn 1.415
_exptl_crystal_density_method 'not measured'
_exptl_crystal_description block
_exptl_crystal_F_000 712
_exptl_crystal_size_max 0.75
_exptl_crystal_size_mid 0.63
_exptl_crystal_size_min 0.38
_refine_diff_density_max 0.585
_refine_diff_density_min -0.555
_refine_ls_extinction_coef 0.0026(14)
_refine_ls_extinction_expression Fc^*^=kFc[1+0.001xFc^2^\l^3^/sin(2\q)]^-1/4^
_refine_ls_extinction_method SHELXL
_refine_ls_goodness_of_fit_ref 1.082
_refine_ls_hydrogen_treatment mixed
_refine_ls_matrix_type full
_refine_ls_number_parameters 268
_refine_ls_number_reflns 2778
_refine_ls_number_restraints 377
_refine_ls_restrained_S_all 1.077
_refine_ls_R_factor_all 0.0548
_refine_ls_R_factor_gt 0.0504
_refine_ls_shift/su_max 0.000
_refine_ls_shift/su_mean 0.000
_refine_ls_structure_factor_coef Fsqd
_refine_ls_weighting_details 'calc w=1/[\s^2^(Fo^2^)+(0.0882P)^2^+1.9762P] where P=(Fo^2^+2Fc^2^)/3'
_refine_ls_weighting_scheme calc
_refine_ls_wR_factor_gt 0.1536
_refine_ls_wR_factor_ref 0.1571
_reflns_number_gt 2488
_reflns_number_total 2778
_reflns_threshold_expression I>2\s(I)
_cod_data_source_file qs3006.cif
_cod_data_source_block 2
_cod_original_sg_symbol_H-M 'P 21/c'
_cod_database_code 2018330
_cod_database_fobs_code 2018330

loop_
_symmetry_equiv_pos_as_xyz
'x, y, z'
'-x, y+1/2, -z+1/2'
'-x, -y, -z'
'x, -y-1/2, z-1/2'

loop_
_atom_site_type_symbol
_atom_site_label
_atom_site_fract_x
_atom_site_fract_y
_atom_site_fract_z
_atom_site_U_iso_or_equiv
_atom_site_adp_type
_atom_site_calc_flag
_atom_site_refinement_flags
_atom_site_occupancy
_atom_site_symmetry_multiplicity
_atom_site_disorder_assembly
_atom_site_disorder_group
S S1 0.20843(7) 0.30900(6) 0.94602(3) 0.0218(2) Uani d U 1 1 . .
O O1 0.1117(2) 0.42247(19) 0.95387(10) 0.0280(4) Uani d U 1 1 . .
O O2 0.1851(2) 0.19084(18) 0.98994(10) 0.0289(5) Uani d U 1 1 . .
O O3A 0.5235(4) 0.2848(3) 0.64699(19) 0.0261(9) Uani d PDU 0.490(4) 1 A 1
O O3B 0.6401(7) 0.1660(6) 0.6473(3) 0.0763(16) Uani d PDU 0.510(4) 1 A 2
O O4A 0.5713(7) 0.2699(6) 0.7843(3) 0.0660(15) Uani d PDU 0.490(4) 1 A 1
O O4B 0.6867(3) 0.1352(3) 0.76941(17) 0.0192(8) Uani d PDU 0.510(4) 1 A 2
N N1 0.3760(2) 0.3681(2) 0.96608(11) 0.0234(5) Uani d U 1 1 . .
N N2 0.6313(2) 0.3557(2) 0.97731(12) 0.0243(5) Uani d U 1 1 . .
N N3 0.0756(3) 0.1605(3) 0.62164(14) 0.0444(7) Uani d U 1 1 . .
H H3B 0.0355 0.0817 0.6074 0.053 Uiso calc R 1 1 . .
H H3A 0.0950 0.2182 0.5876 0.053 Uiso calc R 1 1 . .
C C1 0.1744(3) 0.2605(3) 0.85035(13) 0.0221(5) Uani d U 1 1 . .
C C2 0.1112(3) 0.1360(3) 0.82776(15) 0.0270(6) Uani d U 1 1 . .
H H2 0.0908 0.0735 0.8646 0.032 Uiso calc R 1 1 . .
C C3 0.0781(3) 0.1030(3) 0.75183(15) 0.0307(6) Uani d U 1 1 . .
H H3 0.0344 0.0179 0.7368 0.037 Uiso calc R 1 1 . .
C C4 0.1080(3) 0.1933(3) 0.69691(15) 0.0285(6) Uani d U 1 1 . .
C C5 0.1734(3) 0.3184(3) 0.72014(15) 0.0282(6) Uani d U 1 1 . .
H H5 0.1960 0.3803 0.6835 0.034 Uiso calc R 1 1 . .
C C6 0.2050(3) 0.3518(3) 0.79595(14) 0.0256(6) Uani d U 1 1 . .
H H6 0.2477 0.4372 0.8112 0.031 Uiso calc R 1 1 . .
C C7 0.4972(3) 0.2893(3) 0.96250(13) 0.0228(5) Uani d U 1 1 . .
C C8 0.5032(3) 0.1508(3) 0.94450(14) 0.0267(6) Uani d U 1 1 . .
H H8 0.4128 0.0996 0.9337 0.032 Uiso calc R 1 1 . .
C C9 0.6384(3) 0.0904(3) 0.94255(15) 0.0319(6) Uani d U 1 1 . .
H H9 0.6409 -0.0026 0.9305 0.038 Uiso calc R 1 1 . .
C C10 0.7732(3) 0.1635(3) 0.95802(16) 0.0325(6) Uani d U 1 1 . .
H H10 0.8671 0.1211 0.9568 0.039 Uiso calc R 1 1 . .
C C11 0.7665(3) 0.2969(3) 0.97483(15) 0.0295(6) Uani d U 1 1 . .
H H11 0.8563 0.3490 0.9848 0.035 Uiso calc R 1 1 . .
C C12A 0.6796(10) 0.3127(14) 0.6765(11) 0.050(2) Uani d PDU 0.490(4) 1 A 1
H H12A 0.7023 0.4077 0.6660 0.060 Uiso calc PR 0.490(4) 1 A 1
H H12B 0.7441 0.2541 0.6514 0.060 Uiso calc PR 0.490(4) 1 A 1
C C12B 0.6926(13) 0.2960(12) 0.6759(10) 0.053(2) Uani d PDU 0.510(4) 1 A 2
H H12C 0.6148 0.3661 0.6607 0.064 Uiso calc PR 0.510(4) 1 A 2
H H12D 0.7859 0.3221 0.6581 0.064 Uiso calc PR 0.510(4) 1 A 2
C C13A 0.7134(15) 0.2880(13) 0.7605(11) 0.050(2) Uani d PDU 0.490(4) 1 A 1
H H13A 0.7767 0.2065 0.7721 0.060 Uiso calc PR 0.490(4) 1 A 1
H H13B 0.7682 0.3657 0.7871 0.060 Uiso calc PR 0.490(4) 1 A 1
C C13B 0.7220(16) 0.2745(8) 0.7599(11) 0.042(2) Uani d PDU 0.510(4) 1 A 2
H H13C 0.8288 0.2934 0.7821 0.050 Uiso calc PR 0.510(4) 1 A 2
H H13D 0.6568 0.3337 0.7844 0.050 Uiso calc PR 0.510(4) 1 A 2
C C14A 0.5181(11) 0.1433(9) 0.7508(7) 0.045(2) Uani d PDU 0.490(4) 1 A 1
H H14A 0.4212 0.1203 0.7660 0.054 Uiso calc PR 0.490(4) 1 A 1
H H14B 0.5917 0.0718 0.7702 0.054 Uiso calc PR 0.490(4) 1 A 1
C C14B 0.5309(7) 0.1053(9) 0.7405(6) 0.0352(18) Uani d PDU 0.510(4) 1 A 2
H H14C 0.4667 0.1546 0.7704 0.042 Uiso calc PR 0.510(4) 1 A 2
H H14D 0.5130 0.0077 0.7457 0.042 Uiso calc PR 0.510(4) 1 A 2
C C15A 0.4957(11) 0.1471(8) 0.6650(7) 0.036(2) Uani d PDU 0.490(4) 1 A 1
H H15A 0.5675 0.0859 0.6465 0.043 Uiso calc PR 0.490(4) 1 A 1
H H15B 0.3916 0.1202 0.6420 0.043 Uiso calc PR 0.490(4) 1 A 1
C C15B 0.4881(11) 0.1454(12) 0.6582(7) 0.050(2) Uani d PDU 0.510(4) 1 A 2
H H15C 0.4362 0.0722 0.6261 0.059 Uiso calc PR 0.510(4) 1 A 2
H H15D 0.4269 0.2288 0.6508 0.059 Uiso calc PR 0.510(4) 1 A 2
H H2A 0.630(3) 0.446(3) 0.9945(17) 0.033(8) Uiso d . 1 1 . .

loop_
_atom_site_aniso_label
_atom_site_aniso_U_11
_atom_site_aniso_U_22
_atom_site_aniso_U_33
_atom_site_aniso_U_12
_atom_site_aniso_U_13
_atom_site_aniso_U_23
S1 0.0213(4) 0.0236(4) 0.0209(4) 0.0015(2) 0.0046(2) -0.0012(2)
O1 0.0250(9) 0.0308(10) 0.0285(9) 0.0053(8) 0.0058(7) -0.0036(8)
O2 0.0318(10) 0.0300(10) 0.0266(10) -0.0008(8) 0.0093(8) 0.0033(7)
O3A 0.0283(19) 0.0238(18) 0.0237(18) 0.0063(14) -0.0017(14) 0.0089(14)
O3B 0.086(3) 0.078(3) 0.068(3) 0.002(3) 0.022(3) -0.004(3)
O4A 0.066(3) 0.064(3) 0.068(3) -0.005(3) 0.015(3) -0.007(3)
O4B 0.0220(16) 0.0152(16) 0.0179(16) 0.0043(12) -0.0025(12) -0.0003(12)
N1 0.0224(11) 0.0238(11) 0.0227(10) 0.0021(9) 0.0012(8) -0.0030(8)
N2 0.0223(11) 0.0260(12) 0.0240(11) 0.0020(9) 0.0026(8) -0.0028(9)
N3 0.0505(16) 0.0559(17) 0.0260(13) -0.0166(13) 0.0048(11) -0.0109(11)
C1 0.0188(12) 0.0244(12) 0.0228(12) 0.0018(10) 0.0035(9) -0.0021(10)
C2 0.0263(13) 0.0262(13) 0.0292(13) -0.0033(11) 0.0064(10) -0.0007(10)
C3 0.0291(14) 0.0285(14) 0.0337(14) -0.0075(11) 0.0042(11) -0.0078(11)
C4 0.0229(13) 0.0367(15) 0.0251(13) -0.0009(11) 0.0022(10) -0.0073(10)
C5 0.0294(14) 0.0311(14) 0.0247(13) -0.0014(11) 0.0061(11) 0.0022(10)
C6 0.0250(13) 0.0245(13) 0.0272(13) -0.0024(10) 0.0046(10) -0.0016(10)
C7 0.0235(13) 0.0268(13) 0.0177(11) 0.0025(10) 0.0032(10) 0.0006(9)
C8 0.0274(13) 0.0254(13) 0.0273(13) 0.0018(10) 0.0052(10) -0.0010(10)
C9 0.0364(15) 0.0273(14) 0.0322(14) 0.0062(11) 0.0071(12) -0.0031(11)
C10 0.0255(14) 0.0376(15) 0.0341(15) 0.0105(12) 0.0052(11) -0.0026(12)
C11 0.0217(13) 0.0384(15) 0.0275(13) 0.0025(11) 0.0026(10) -0.0034(11)
C12A 0.048(4) 0.046(4) 0.054(4) -0.010(4) 0.007(4) -0.001(4)
C12B 0.058(4) 0.047(4) 0.056(4) -0.007(4) 0.015(4) 0.015(4)
C13A 0.041(4) 0.054(5) 0.051(4) -0.006(4) -0.005(4) -0.001(5)
C13B 0.041(4) 0.030(3) 0.052(4) 0.002(3) 0.006(4) -0.001(3)
C14A 0.047(4) 0.041(5) 0.044(4) -0.008(3) 0.001(3) 0.008(4)
C14B 0.033(3) 0.032(4) 0.039(4) -0.002(3) 0.006(3) -0.005(3)
C15A 0.027(3) 0.041(4) 0.043(4) 0.001(3) 0.015(3) -0.004(4)
C15B 0.049(4) 0.057(5) 0.037(4) -0.001(4) -0.008(4) -0.007(4)

loop_
_atom_type_symbol
_atom_type_description
_atom_type_scat_dispersion_real
_atom_type_scat_dispersion_imag
_atom_type_scat_source
C C 0.0033 0.0016 'International Tables Vol C Tables 4.2.6.8 and 6.1.1.4'
H H 0.0000 0.0000 'International Tables Vol C Tables 4.2.6.8 and 6.1.1.4'
N N 0.0061 0.0033 'International Tables Vol C Tables 4.2.6.8 and 6.1.1.4'
O O 0.0106 0.0060 'International Tables Vol C Tables 4.2.6.8 and 6.1.1.4'
S S 0.1246 0.1234 'International Tables Vol C Tables 4.2.6.8 and 6.1.1.4'

loop_
_geom_angle_atom_site_label_1
_geom_angle_atom_site_label_2
_geom_angle_atom_site_label_3
_geom_angle
O1 S1 O2 115.12(11)
O1 S1 N1 104.73(11)
O2 S1 N1 113.62(11)
O1 S1 C1 108.05(11)
O2 S1 C1 107.15(12)
N1 S1 C1 107.87(11)
C12A O3A C15A 107.5(8)
C15B O3B C12B 109.8(9)
C13A O4A C14A 103.4(8)
C13B O4B C14B 112.3(8)
C7 N1 S1 120.97(18)
C7 N2 C11 123.8(2)
C7 N2 H2A 117.0(18)
C11 N2 H2A 118.9(19)
C4 N3 H3B 120.0
C4 N3 H3A 120.0
H3B N3 H3A 120.0
C2 C1 C6 119.7(2)
C2 C1 S1 121.15(19)
C6 C1 S1 119.08(19)
C3 C2 C1 120.1(2)
C3 C2 H2 120.0
C1 C2 H2 120.0
C2 C3 C4 120.8(2)
C2 C3 H3 119.6
C4 C3 H3 119.6
N3 C4 C3 120.8(3)
N3 C4 C5 120.3(3)
C3 C4 C5 118.9(2)
C6 C5 C4 120.3(2)
C6 C5 H5 119.9
C4 C5 H5 119.9
C5 C6 C1 120.2(2)
C5 C6 H6 119.9
C1 C6 H6 119.9
N1 C7 N2 114.0(2)
N1 C7 C8 129.5(2)
N2 C7 C8 116.4(2)
C9 C8 C7 120.3(3)
C9 C8 H8 119.9
C7 C8 H8 119.9
C8 C9 C10 121.1(3)
C8 C9 H9 119.5
C10 C9 H9 119.5
C11 C10 C9 118.4(3)
C11 C10 H10 120.8
C9 C10 H10 120.8
N2 C11 C10 120.1(3)
N2 C11 H11 120.0
C10 C11 H11 120.0
O3A C12A C13A 110.0(14)
O3A C12A H12A 109.7
C13A C12A H12A 109.7
O3A C12A H12B 109.7
C13A C12A H12B 109.7
H12A C12A H12B 108.2
O3B C12B C13B 102.6(11)
O3B C12B H12C 111.2
C13B C12B H12C 111.2
O3B C12B H12D 111.2
C13B C12B H12D 111.2
H12C C12B H12D 109.2
O4A C13A C12A 107.1(14)
O4A C13A H13A 110.3
C12A C13A H13A 110.3
O4A C13A H13B 110.3
C12A C13A H13B 110.3
H13A C13A H13B 108.5
O4B C13B C12B 104.8(11)
O4B C13B H13C 110.8
C12B C13B H13C 110.8
O4B C13B H13D 110.8
C12B C13B H13D 110.8
H13C C13B H13D 108.9
O4A C14A C15A 112.0(9)
O4A C14A H14A 109.2
C15A C14A H14A 109.2
O4A C14A H14B 109.2
C15A C14A H14B 109.2
H14A C14A H14B 107.9
O4B C14B C15B 110.8(8)
O4B C14B H14C 109.5
C15B C14B H14C 109.5
O4B C14B H14D 109.5
C15B C14B H14D 109.5
H14C C14B H14D 108.1
O3A C15A C14A 104.9(8)
O3A C15A H15A 110.8
C14A C15A H15A 110.8
O3A C15A H15B 110.8
C14A C15A H15B 110.8
H15A C15A H15B 108.8
O3B C15B C14B 95.4(8)
O3B C15B H15C 112.7
C14B C15B H15C 112.7
O3B C15B H15D 112.7
C14B C15B H15D 112.7
H15C C15B H15D 110.1

loop_
_geom_bond_atom_site_label_1
_geom_bond_atom_site_label_2
_geom_bond_distance
S1 O1 1.4478(19)
S1 O2 1.4512(19)
S1 N1 1.600(2)
S1 C1 1.758(2)
O3A C12A 1.437(5)
O3A C15A 1.437(5)
O3B C15B 1.437(5)
O3B C12B 1.437(5)
O4A C13A 1.437(5)
O4A C14A 1.438(5)
O4B C13B 1.437(5)
O4B C14B 1.437(5)
N1 C7 1.356(3)
N2 C7 1.360(3)
N2 C11 1.360(3)
N2 H2A 0.95(3)
N3 C4 1.370(4)
N3 H3B 0.8800
N3 H3A 0.8800
C1 C2 1.389(4)
C1 C6 1.399(4)
C2 C3 1.382(4)
C2 H2 0.9500
C3 C4 1.397(4)
C3 H3 0.9500
C4 C5 1.404(4)
C5 C6 1.381(4)
C5 H5 0.9500
C6 H6 0.9500
C7 C8 1.416(4)
C8 C9 1.365(4)
C8 H8 0.9500
C9 C10 1.399(4)
C9 H9 0.9500
C10 C11 1.363(4)
C10 H10 0.9500
C11 H11 0.9500
C12A C13A 1.505(7)
C12A H12A 0.9900
C12A H12B 0.9900
C12B C13B 1.500(7)
C12B H12C 0.9900
C12B H12D 0.9900
C13A H13A 0.9900
C13A H13B 0.9900
C13B H13C 0.9900
C13B H13D 0.9900
C14A C15A 1.520(7)
C14A H14A 0.9900
C14A H14B 0.9900
C14B C15B 1.512(7)
C14B H14C 0.9900
C14B H14D 0.9900
C15A H15A 0.9900
C15A H15B 0.9900
C15B H15C 0.9900
C15B H15D 0.9900

loop_
_geom_hbond_atom_site_label_D
_geom_hbond_atom_site_label_H
_geom_hbond_atom_site_label_A
_geom_hbond_site_symmetry_A
_geom_hbond_distance_DH
_geom_hbond_distance_HA
_geom_hbond_distance_DA
_geom_hbond_angle_DHA
N2 H2A N1 3_667 0.95(3) 1.98(3) 2.930(3) 178(3)
N3 H3A O2 4_565 0.88 2.26 3.104(3) 161.7
N3 H3B O1 2_546 0.88 2.22 3.071(3) 162.4

loop_
_geom_torsion_atom_site_label_1
_geom_torsion_atom_site_label_2
_geom_torsion_atom_site_label_3
_geom_torsion_atom_site_label_4
_geom_torsion
O1 S1 N1 C7 -178.20(18)
O2 S1 N1 C7 55.4(2)
C1 S1 N1 C7 -63.3(2)
O1 S1 C1 C2 -114.5(2)
O2 S1 C1 C2 10.1(2)
N1 S1 C1 C2 132.7(2)
O1 S1 C1 C6 62.3(2)
O2 S1 C1 C6 -173.06(19)
N1 S1 C1 C6 -50.4(2)
C6 C1 C2 C3 -0.3(4)
S1 C1 C2 C3 176.5(2)
C1 C2 C3 C4 0.3(4)
C2 C3 C4 N3 179.8(3)
C2 C3 C4 C5 0.4(4)
N3 C4 C5 C6 179.5(3)
C3 C4 C5 C6 -1.1(4)
C4 C5 C6 C1 1.1(4)
C2 C1 C6 C5 -0.4(4)
S1 C1 C6 C5 -177.3(2)
S1 N1 C7 N2 176.74(17)
S1 N1 C7 C8 -2.0(4)
C11 N2 C7 N1 -178.2(2)
C11 N2 C7 C8 0.7(4)
N1 C7 C8 C9 178.6(2)
N2 C7 C8 C9 -0.1(4)
C7 C8 C9 C10 -0.1(4)
C8 C9 C10 C11 -0.3(4)
C7 N2 C11 C10 -1.2(4)
C9 C10 C11 N2 0.9(4)
C15A O3A C12A C13A -58.2(10)
C15B O3B C12B C13B 75.0(10)
C14A O4A C13A C12A 68.9(10)
O3A C12A C13A O4A -10.9(11)
C14B O4B C13B C12B -62.8(9)
O3B C12B C13B O4B 1.3(10)
C13A O4A C14A C15A -61.2(12)
C13B O4B C14B C15B 56.2(10)
C12A O3A C15A C14A 65.4(10)
O4A C14A C15A O3A -5.3(9)
C12B O3B C15B C14B -80.5(12)
O4B C14B C15B O3B 12.4(9)
